data_4513292
loop_
_publ_author_name
'Gu\'nka, Piotr A.'
'Dranka, Maciej'
'Hanfland, Michael'
'Dziubek, Kamil F.'
'Katrusiak, Andrzej'
'Zachara, Janusz'

_publ_section_title
;
 Cascade of High-Pressure Transitions of Claudetite II and the First Polar
 Phase of Arsenic(III) Oxide
;
_journal_issue 8
_journal_name_full 'Crystal Growth &amp; Design'
_journal_page_first 3950
_journal_paper_doi 10.1021/acs.cgd.5b00567
_journal_volume 15
_journal_year 2015
_chemical_formula_moiety '0.5(As4 O6)'
_chemical_formula_sum 'As2 O3'
_chemical_formula_weight 197.84
_space_group_crystal_system monoclinic
_space_group_IT_number 4
_space_group_name_Hall 'P 2yb'
_space_group_name_H-M_alt 'P 1 21 1'
_symmetry_space_group_name_Hall 'P 2yb'
_symmetry_space_group_name_H-M 'P 1 21 1'
_atom_sites_solution_primary direct
_audit_creation_date 2015-04-13
_audit_creation_method
;
Olex2 1.2-beta
(compiled 2014.11.28 svn.r3107 for OlexSys, GUI svn.r4998)
;
_cell_angle_alpha 90
_cell_angle_beta 107.04(5)
_cell_angle_gamma 90
_cell_formula_units_Z 4
_cell_length_a 8.3557(17)
_cell_length_b 4.0829(3)
_cell_length_c 7.385(7)
_cell_measurement_pressure 1.192e7(5)
_cell_measurement_reflns_used 502
_cell_measurement_temperature 293(2)
_cell_measurement_theta_max 19.2270
_cell_measurement_theta_min 1.4740
_cell_volume 240.9(2)
_computing_cell_refinement
;
CrysAlisPro, Agilent Technologies,
Version 1.171.37.35 (release 13-08-2014 CrysAlis171 .NET)
(compiled Aug 13 2014,18:06:01)
;
_computing_data_collection
;
CrysAlisPro, Agilent Technologies,
Version 1.171.37.35 (release 13-08-2014 CrysAlis171 .NET)
(compiled Aug 13 2014,18:06:01)
;
_computing_data_reduction
;
CrysAlisPro, Agilent Technologies,
Version 1.171.37.35 (release 13-08-2014 CrysAlis171 .NET)
(compiled Aug 13 2014,18:06:01)
;
_computing_molecular_graphics 'Olex2 (Dolomanov et al., 2009)'
_computing_publication_material 'Olex2 (Dolomanov et al., 2009)'
_computing_structure_refinement 'ShelXL (Sheldrick, 2008)'
_computing_structure_solution 'ShelXT (Sheldrick, 2015)'
_diffrn_ambient_environment He
_diffrn_ambient_pressure 1.192e7(5)
_diffrn_ambient_temperature 293(2)
_diffrn_detector 'CCD plate'
_diffrn_measured_fraction_theta_full 0.401
_diffrn_measured_fraction_theta_max 0.258
_diffrn_measurement_details
;
  1 phi    142.00  218.00   0.5000    2.0000
omega____ theta____ kappa____ phi______ frames
   0.0000    0.0000    0.0000     -     152
;
_diffrn_measurement_device 'abstract diffractometer'
_diffrn_measurement_device_type 'MAR-CrysAlisPro-abstract goniometer: imported MAR images'
_diffrn_measurement_method '\p scans'
_diffrn_orient_matrix_UB_11 -0.0584155000
_diffrn_orient_matrix_UB_12 0.0074234000
_diffrn_orient_matrix_UB_13 -0.0140107000
_diffrn_orient_matrix_UB_21 0.0027694000
_diffrn_orient_matrix_UB_22 0.0819439000
_diffrn_orient_matrix_UB_23 -0.0285094000
_diffrn_orient_matrix_UB_31 -0.0034688000
_diffrn_orient_matrix_UB_32 -0.0595068000
_diffrn_orient_matrix_UB_33 -0.0409741000
_diffrn_radiation_monochromator synchrotron
_diffrn_radiation_probe x-ray
_diffrn_radiation_wavelength 0.41427
_diffrn_reflns_av_R_equivalents 0.0712
_diffrn_reflns_av_unetI/netI 0.0505
_diffrn_reflns_laue_measured_fraction_full 0.401
_diffrn_reflns_laue_measured_fraction_max 0.258
_diffrn_reflns_limit_h_max 14
_diffrn_reflns_limit_h_min -13
_diffrn_reflns_limit_k_max 6
_diffrn_reflns_limit_k_min -6
_diffrn_reflns_limit_l_max 5
_diffrn_reflns_limit_l_min -6
_diffrn_reflns_number 701
_diffrn_reflns_point_group_measured_fraction_full 0.428
_diffrn_reflns_point_group_measured_fraction_max 0.265
_diffrn_reflns_theta_full 14.392
_diffrn_reflns_theta_max 20.562
_diffrn_reflns_theta_min 1.486
_diffrn_source synchrotron
_exptl_absorpt_coefficient_mu 6.303
_exptl_absorpt_correction_T_max 1.00000
_exptl_absorpt_correction_T_min 0.37992
_exptl_absorpt_correction_type multi-scan
_exptl_absorpt_process_details
;
CrysAlisPro, Agilent Technologies,
Version 1.171.37.35 (release 13-08-2014 CrysAlis171 .NET)
(compiled Aug 13 2014,18:06:01)
Empirical absorption correction using spherical harmonics,
 implemented in SCALE3 ABSPACK scaling algorithm.
;
_exptl_crystal_density_diffrn 5.455
_exptl_crystal_description block
_exptl_crystal_F_000 360
_exptl_crystal_size_max 0.05
_exptl_crystal_size_mid 0.04
_exptl_crystal_size_min 0.03
_refine_diff_density_max 1.488
_refine_diff_density_min -1.450
_refine_diff_density_rms 0.374
_refine_ls_abs_structure_details
;
 Refined as an inversion twin.
;
_refine_ls_extinction_method none
_refine_ls_goodness_of_fit_ref 1.113
_refine_ls_hydrogen_treatment undef
_refine_ls_matrix_type full
_refine_ls_number_parameters 62
_refine_ls_number_reflns 542
_refine_ls_number_restraints 67
_refine_ls_restrained_S_all 1.053
_refine_ls_R_factor_all 0.0784
_refine_ls_R_factor_gt 0.0742
_refine_ls_shift/su_max 0.001
_refine_ls_shift/su_mean 0.000
_refine_ls_structure_factor_coef Fsqd
_refine_ls_weighting_details 'w=1/[\s^2^(Fo^2^)+(0.1443P)^2^+4.2271P] where P=(Fo^2^+2Fc^2^)/3'
_refine_ls_weighting_scheme calc
_refine_ls_wR_factor_gt 0.1966
_refine_ls_wR_factor_ref 0.2007
_reflns_Friedel_coverage 0.854
_reflns_friedel_fraction_full 0.464
_reflns_friedel_fraction_max 0.274
_reflns_number_gt 522
_reflns_number_total 542
_reflns_threshold_expression 'I > 2\s(I)'
_cod_data_source_file cg5b00567_si_002.cif
_cod_data_source_block mclau2_017_pl
_cod_depositor_comments 'Adding full bibliography for 4513277--4513300.cif.'
_cod_database_code 4513292
_shelx_space_group_comment
;
The symmetry employed for this shelxl refinement is uniquely defined
by the following loop, which should always be used as a source of
symmetry information in preference to the above space-group names.
They are only intended as comments.
;
_olex2_refinement_description
;
1. Twinned data refinement
 Scales: 0.8(4) 0.2(4)
2. Restrained distances
 As1-O1 \\sim As1-O2 \\sim As2-O2 \\sim As2-O3 \\sim As3-O4 \\sim As3-O5 \\sim
As4-O5 \\sim As4-O6 \\sim As1-
 O1 \\sim As1-O1 \\sim As1-O1_$1 \\sim As2-O3_$2 \\sim As3-O4_$3 \\sim As4-O6_$4
 with sigma of 0.01
;
_shelx_shelxl_version_number 2014/7
_olex2_submission_special_instructions 'No special instructions were received'

loop_
_space_group_symop_operation_xyz
'x, y, z'
'-x, y+1/2, -z'

loop_
_atom_site_label
_atom_site_type_symbol
_atom_site_fract_x
_atom_site_fract_y
_atom_site_fract_z
_atom_site_U_iso_or_equiv
_atom_site_adp_type
_atom_site_occupancy
_atom_site_site_symmetry_order
_atom_site_calc_flag
_atom_site_refinement_flags_posn
As1 As 0.3721(4) 0.2241(6) -0.1108(11) 0.028(3) Uani 1 1 d D
As2 As 0.1184(4) 0.0227(7) 0.1246(11) 0.027(4) Uani 1 1 d D
O1 O 0.5781(16) 0.306(3) 0.044(4) 0.017(4) Uiso 1 1 d D
O2 O 0.257(3) 0.297(4) 0.055(3) 0.021(4) Uiso 1 1 d D
O3 O -0.0368(19) 0.335(4) 0.104(2) 0.024(4) Uiso 1 1 d D
As3 As 0.3993(4) 0.6023(8) 0.3555(10) 0.029(3) Uani 1 1 d D
As4 As 0.1426(4) 0.6553(7) 0.5740(12) 0.035(4) Uani 1 1 d D
O4 O 0.526(2) 0.240(3) 0.404(2) 0.018(4) Uiso 1 1 d D
O5 O 0.227(3) 0.421(5) 0.419(4) 0.025(5) Uiso 1 1 d D
O6 O -0.0246(19) 0.815(4) 0.383(3) 0.022(4) Uiso 1 1 d D

loop_
_atom_site_aniso_label
_atom_site_aniso_U_11
_atom_site_aniso_U_22
_atom_site_aniso_U_33
_atom_site_aniso_U_23
_atom_site_aniso_U_13
_atom_site_aniso_U_12
As1 0.0244(15) 0.0141(14) 0.052(11) 0.0011(19) 0.021(4) 0.0024(11)
As2 0.0234(16) 0.0153(12) 0.048(12) 0.004(2) 0.017(4) -0.0010(12)
As3 0.0237(14) 0.0157(12) 0.054(10) 0.0022(19) 0.021(3) -0.0011(12)
As4 0.0229(15) 0.0168(14) 0.069(11) 0.001(2) 0.021(4) 0.0012(11)

loop_
_atom_type_symbol
_atom_type_description
_atom_type_scat_dispersion_real
_atom_type_scat_dispersion_imag
_atom_type_scat_source
As As 0.3110 0.7990 'International Tables Vol C Tables 4.2.6.8 and 6.1.1.4'
O O 0.0020 0.0020 'International Tables Vol C Tables 4.2.6.8 and 6.1.1.4'

loop_
_geom_angle_atom_site_label_1
_geom_angle_atom_site_label_2
_geom_angle_atom_site_label_3
_geom_angle
_geom_angle_site_symmetry_1
_geom_angle_site_symmetry_3
O1 As1 O1 84.3(4) 2_645 .
O2 As1 O1 95.6(12) . 2_645
O2 As1 O1 98.2(12) . .
O2 As2 O3 95.5(9) . 2_545
O3 As2 O2 92.4(8) . .
O3 As2 O3 99.0(6) . 2_545
As1 O1 As1 117.0(8) 2_655 .
As1 O2 As2 128.0(10) . .
As2 O3 As2 116.8(10) . 2
O4 As3 O4 92.8(6) . 2_656
O4 As3 O5 94.6(10) . .
O5 As3 O4 86.8(10) . 2_656
O5 As4 O6 93.0(12) . .
O6 As4 O5 92.4(8) 2_546 .
O6 As4 O6 94.6(7) 2_546 .
As3 O4 As3 118.0(9) . 2_646
As4 O5 As3 116.3(9) . .
As4 O6 As4 119.0(10) 2_556 .

loop_
_geom_bond_atom_site_label_1
_geom_bond_atom_site_label_2
_geom_bond_distance
_geom_bond_site_symmetry_2
As1 O1 1.792(10) 2_645
As1 O1 1.797(11) .
As1 O2 1.790(11) .
As2 O2 1.790(10) .
As2 O3 1.794(11) 2_545
As2 O3 1.794(10) .
O1 As1 1.792(10) 2_655
O3 As2 1.794(11) 2
As3 O4 1.793(10) .
As3 O4 1.793(11) 2_656
As3 O5 1.794(10) .
As4 O5 1.792(11) .
As4 O6 1.793(11) .
As4 O6 1.785(11) 2_546
O4 As3 1.793(11) 2_646
O6 As4 1.785(10) 2_556

loop_
_geom_torsion_atom_site_label_1
_geom_torsion_atom_site_label_2
_geom_torsion_atom_site_label_3
_geom_torsion_atom_site_label_4
_geom_torsion
_geom_torsion_site_symmetry_1
_geom_torsion_site_symmetry_4
O1 As1 O1 As1 -166(3) 2_645 2_655
O1 As1 O2 As2 -38.0(19) 2_645 .
O1 As1 O2 As2 -123.0(18) . .
O2 As1 O1 As1 -71.3(17) . 2_655
O2 As2 O3 As2 59.2(14) . 2
O3 As2 O2 As1 -35.5(19) 2_545 .
O3 As2 O2 As1 -134.7(18) . .
O3 As2 O3 As2 -36.7(13) 2_545 2
O4 As3 O4 As3 20.6(9) 2_656 2_646
O4 As3 O5 As4 132.1(17) . .
O4 As3 O5 As4 39.6(17) 2_656 .
O5 As3 O4 As3 -66.4(14) . 2_646
O5 As4 O6 As4 -166.0(12) . 2_556
O6 As4 O5 As3 -167.5(18) 2_546 .
O6 As4 O5 As3 97.7(18) . .
O6 As4 O6 As4 101.3(19) 2_546 2_556

loop_
_twin_individual_id
_twin_individual_mass_fraction_refined
1 0.8(4)
2 0.2(4)
